data_4088880
loop_
_publ_author_name
'Brunner, Tobias S.'
'Benndorf, Paul'
'Gamer, Michael T.'
'Kn\"ofel, Nicolai'
'Gugau, Katharina'
'Roesky, Peter W.'

_publ_contact_author
;
      Prof. Dr. Peter W. Roesky
      Karlsruher Institut fuer Technologie (KIT), CS
      Institut fuer Anorganische Chemie (AOC)
      Lehrstuhl fuer Anorganische Funktionsmaterialien
      Engesserstr. 15, Geb. 30.45
      76131 Karlsruhe 
      Bundesrepublik Deutschland
;
_publ_section_title
;
 Enantiopure Amidinate Complexes of the Rare-Earth Elements
;
_journal_issue 20
_journal_name_full Organometallics
_journal_page_first 3474
_journal_paper_doi 10.1021/acs.organomet.6b00523
_journal_volume 35
_journal_year 2016
_chemical_absolute_configuration rmad
_chemical_formula_moiety 'C50 H70 Cl2 Li N4 O2 Sm'
_chemical_formula_sum 'C50 H70 Cl2 Li N4 O2 Sm'
_chemical_formula_weight 987.29
_space_group_crystal_system orthorhombic
_space_group_IT_number 19
_space_group_name_Hall 'P 2ac 2ab'
_space_group_name_H-M_alt 'P 21 21 21'
_atom_sites_solution_hydrogens geom
_audit_creation_date 2016-05-25
_audit_creation_method
;
Olex2 1.2
(compiled 2016.02.19 svn.r3266 for OlexSys, GUI svn.r5155)
;
_cell_angle_alpha 90
_cell_angle_beta 90
_cell_angle_gamma 90
_cell_formula_units_Z 4
_cell_length_a 14.6919(2)
_cell_length_b 16.0293(2)
_cell_length_c 21.4446(3)
_cell_measurement_reflns_used 43512
_cell_measurement_temperature 200
_cell_measurement_theta_max 27.20
_cell_measurement_theta_min 1.39
_cell_volume 5050.22(12)
_computing_cell_refinement 'STOE X-AREA, PLATON (A.L.Spek, 2009)'
_computing_data_collection 'STOE X-AREA'
_computing_data_reduction 'STOE X-RED & LANA, PLATON (A.L.Spek, 2009)'
_computing_molecular_graphics 'Diamond 2/3, Olex2 (Dolomanov et al., 2009)'
_computing_publication_material 'MS Word, Olex2 (Dolomanov et al., 2009)'
_computing_structure_refinement 'SHELXL-2014/7 (Sheldrick, 2015)'
_computing_structure_solution 'SHELXS-2014/7 (Sheldrick, 2015)'
_diffrn_ambient_temperature 200
_diffrn_detector 'image plate (34cm diameter)'
_diffrn_detector_area_resol_mean 6.67
_diffrn_detector_type 'STOE image plate'
_diffrn_measured_fraction_theta_full 1.000
_diffrn_measured_fraction_theta_max 1.000
_diffrn_measurement_device 'two-circle goniometer'
_diffrn_measurement_device_type STOE-IPDS2-200K
_diffrn_measurement_method '\w scans'
_diffrn_radiation_collimation '0.5mm monocapillary'
_diffrn_radiation_monochromator 'plane graphite'
_diffrn_radiation_type MoK\a
_diffrn_radiation_wavelength 0.71073
_diffrn_reflns_av_R_equivalents 0.0443
_diffrn_reflns_av_unetI/netI 0.0242
_diffrn_reflns_Laue_measured_fraction_full 1.000
_diffrn_reflns_Laue_measured_fraction_max 1.000
_diffrn_reflns_limit_h_max 18
_diffrn_reflns_limit_h_min -17
_diffrn_reflns_limit_k_max 19
_diffrn_reflns_limit_k_min -19
_diffrn_reflns_limit_l_max 26
_diffrn_reflns_limit_l_min -26
_diffrn_reflns_number 54484
_diffrn_reflns_point_group_measured_fraction_full 1.000
_diffrn_reflns_point_group_measured_fraction_max 1.000
_diffrn_reflns_theta_full 25.242
_diffrn_reflns_theta_max 25.996
_diffrn_reflns_theta_min 1.586
_diffrn_source 'sealed tube, 12x0.4mm long-fine focus'
_exptl_absorpt_coefficient_mu 1.308
_exptl_absorpt_correction_T_max 0.8816
_exptl_absorpt_correction_T_min 0.6773
_exptl_absorpt_correction_type integration
_exptl_absorpt_process_details 'STOE X-RED & X-SHAPE'
_exptl_crystal_colour colourless
_exptl_crystal_colour_primary colourless
_exptl_crystal_density_diffrn 1.298
_exptl_crystal_description prism
_exptl_crystal_F_000 2052
_exptl_crystal_size_max 0.226
_exptl_crystal_size_mid 0.218
_exptl_crystal_size_min 0.209
_refine_diff_density_max 0.462
_refine_diff_density_min -0.320
_refine_diff_density_rms 0.037
_refine_ls_abs_structure_details
;
 Flack x determined using 3963 quotients [(I+)-(I-)]/[(I+)+(I-)]
 (Parsons, Flack and Wagner, Acta Cryst. B69 (2013) 249-259).
;
_refine_ls_abs_structure_Flack -0.028(3)
_refine_ls_extinction_method none
_refine_ls_goodness_of_fit_ref 0.974
_refine_ls_hydrogen_treatment constr
_refine_ls_matrix_type full
_refine_ls_number_parameters 632
_refine_ls_number_reflns 9926
_refine_ls_number_restraints 36
_refine_ls_restrained_S_all 0.975
_refine_ls_R_factor_all 0.0214
_refine_ls_R_factor_gt 0.0187
_refine_ls_shift/su_max 0.001
_refine_ls_shift/su_mean 0.000
_refine_ls_structure_factor_coef Fsqd
_refine_ls_weighting_details 'w=1/[\s^2^(Fo^2^)+(0.0255P)^2^] where P=(Fo^2^+2Fc^2^)/3'
_refine_ls_weighting_scheme calc
_refine_ls_wR_factor_gt 0.0416
_refine_ls_wR_factor_ref 0.0422
_reflns_Friedel_coverage 0.811
_reflns_Friedel_fraction_full 1.000
_reflns_Friedel_fraction_max 1.000
_reflns_number_gt 9228
_reflns_number_total 9926
_reflns_threshold_expression 'I > 2\s(I)'
_cod_data_source_file om6b00523_si_002.cif
_cod_data_source_block 6
_cod_database_code 4088880
_shelx_space_group_comment
;
The symmetry employed for this shelxl refinement is uniquely defined
by the following loop, which should always be used as a source of
symmetry information in preference to the above space-group names.
They are only intended as comments.
;
_olex2_refinement_description
;
1. Fixed Uiso
 At 1.2 times of:
  All C(H) groups, All C(H,H) groups
 At 1.5 times of:
  All C(H,H,H) groups
2. Uiso/Uaniso restraints and constraints
C47A \\sim C48A \\sim C49A \\sim C50A: within 1.7A with sigma of 0.01 and sigma
for terminal atoms of 0.02
C43B \\sim C44B \\sim C45B \\sim C46B: within 1.7A with sigma of 0.01 and sigma
for terminal atoms of 0.02
3. Others
 Fixed Sof: O2A(0.5) O2B(0.5) C43A(0.5) H43A(0.5) H43B(0.5) C44A(0.5)
 H44A(0.5) H44B(0.5) C45A(0.5) H45A(0.5) H45B(0.5) C46A(0.5) H46A(0.5)
 H46B(0.5) C47A(0.5) H47A(0.5) H47B(0.5) C48A(0.5) H48A(0.5) H48B(0.5)
 C49A(0.5) H49A(0.5) H49B(0.5) C50A(0.5) H50A(0.5) H50B(0.5) C43B(0.5)
 H43C(0.5) H43D(0.5) C44B(0.5) H44C(0.5) H44D(0.5) C45B(0.5) H45C(0.5)
 H45D(0.5) C46B(0.5) H46C(0.5) H46D(0.5) C47B(0.5) H47C(0.5) H47D(0.5)
 C48B(0.5) H48C(0.5) H48D(0.5) C49B(0.5) H49C(0.5) H49D(0.5) C50B(0.5)
 H50C(0.5) H50D(0.5)
4.a Ternary CH refined with riding coordinates:
 C6(H6), C14(H14), C27(H27), C35(H35)
4.b Secondary CH2 refined with riding coordinates:
 C43A(H43A,H43B), C44A(H44A,H44B), C45A(H45A,H45B), C46A(H46A,H46B), C47A(H47A,
 H47B), C48A(H48A,H48B), C49A(H49A,H49B), C50A(H50A,H50B), C43B(H43C,H43D),
 C44B(H44C,H44D), C45B(H45C,H45D), C46B(H46C,H46D), C47B(H47C,H47D), C48B(H48C,
 H48D), C49B(H49C,H49D), C50B(H50C,H50D)
4.c Aromatic/amide H refined with riding coordinates:
 C9(H9), C10(H10), C11(H11), C12(H12), C13(H13), C17(H17), C18(H18), C19(H19),
 C20(H20), C21(H21), C30(H30), C31(H31), C32(H32), C33(H33), C34(H34), C38(H38),
  C39(H39), C40(H40), C41(H41), C42(H42)
4.d Idealised Me refined as rotating group:
 C3(H3A,H3B,H3C), C4(H4A,H4B,H4C), C5(H5A,H5B,H5C), C7(H7A,H7B,H7C), C15(H15A,
 H15B,H15C), C24(H24A,H24B,H24C), C25(H25A,H25B,H25C), C26(H26A,H26B,H26C),
 C28(H28A,H28B,H28C), C36(H36A,H36B,H36C)
;
_shelx_shelxl_version_number 2014/7
_olex2_submission_special_instructions 'No special instructions were received'

loop_
_space_group_symop_operation_xyz
'x, y, z'
'-x+1/2, -y, z+1/2'
'x+1/2, -y+1/2, -z'
'-x, y+1/2, -z+1/2'

loop_
_atom_site_label
_atom_site_type_symbol
_atom_site_fract_x
_atom_site_fract_y
_atom_site_fract_z
_atom_site_U_iso_or_equiv
_atom_site_adp_type
_atom_site_occupancy
_atom_site_site_symmetry_order
_atom_site_calc_flag
_atom_site_refinement_flags_posn
_atom_site_refinement_flags_adp
_atom_site_refinement_flags_occupancy
_atom_site_disorder_assembly
_atom_site_disorder_group
Sm Sm 0.78440(2) 0.45477(2) 0.06459(2) 0.04107(4) Uani 1 1 d . . . . .
Cl1 Cl 0.86513(6) 0.39994(6) 0.17245(3) 0.0568(2) Uani 1 1 d . . . . .
Cl2 Cl 0.90271(7) 0.33860(5) 0.01502(4) 0.0577(2) Uani 1 1 d . . . . .
O1 O 0.9466(3) 0.19454(19) 0.13602(14) 0.0983(12) Uani 1 1 d . . . . .
O2A O 1.0745(14) 0.3370(13) 0.1574(6) 0.076(4) Uani 0.5 1 d . . P A 1
O2B O 1.0849(17) 0.3434(16) 0.1368(5) 0.076(4) Uani 0.5 1 d . . P A 2
N1 N 0.63980(18) 0.38480(15) 0.07563(11) 0.0470(6) Uani 1 1 d . . . . .
N2 N 0.65532(18) 0.50577(16) 0.12483(10) 0.0448(6) Uani 1 1 d . . . . .
N3 N 0.77039(17) 0.53390(15) -0.03072(9) 0.0418(6) Uani 1 1 d . . . . .
N4 N 0.87331(18) 0.57768(15) 0.03715(11) 0.0428(5) Uani 1 1 d . . . . .
C1 C 0.5980(2) 0.4437(2) 0.11043(11) 0.0445(7) Uani 1 1 d . . . . .
C2 C 0.4954(2) 0.4461(2) 0.12853(13) 0.0530(7) Uani 1 1 d . . . . .
C3 C 0.4841(3) 0.4295(2) 0.19921(16) 0.0612(9) Uani 1 1 d . . . . .
H3A H 0.5019 0.3720 0.2086 0.092 Uiso 1 1 calc GR . . . .
H3B H 0.4204 0.4381 0.2111 0.092 Uiso 1 1 calc GR . . . .
H3C H 0.5229 0.4681 0.2227 0.092 Uiso 1 1 calc GR . . . .
C4 C 0.4550(3) 0.5308(3) 0.10887(15) 0.0619(9) Uani 1 1 d . . . . .
H4A H 0.4931 0.5760 0.1251 0.093 Uiso 1 1 calc GR . . . .
H4B H 0.3932 0.5362 0.1257 0.093 Uiso 1 1 calc GR . . . .
H4C H 0.4528 0.5341 0.0633 0.093 Uiso 1 1 calc GR . . . .
C5 C 0.4342(3) 0.3821(3) 0.0949(2) 0.0769(11) Uani 1 1 d . . . . .
H5A H 0.4463 0.3841 0.0500 0.115 Uiso 1 1 calc GR . . . .
H5B H 0.3702 0.3956 0.1027 0.115 Uiso 1 1 calc GR . . . .
H5C H 0.4474 0.3260 0.1107 0.115 Uiso 1 1 calc GR . . . .
C6 C 0.6088(2) 0.29850(18) 0.06602(16) 0.0534(7) Uani 1 1 d . . . . .
H6 H 0.5476 0.2992 0.0456 0.064 Uiso 1 1 calc R . . . .
C7 C 0.6764(4) 0.2548(2) 0.02353(17) 0.0787(14) Uani 1 1 d . . . . .
H7A H 0.6832 0.2867 -0.0152 0.118 Uiso 1 1 calc GR . . . .
H7B H 0.6542 0.1986 0.0138 0.118 Uiso 1 1 calc GR . . . .
H7C H 0.7355 0.2508 0.0445 0.118 Uiso 1 1 calc GR . . . .
C8 C 0.6033(2) 0.2478(2) 0.12633(14) 0.0516(8) Uani 1 1 d . . . . .
C9 C 0.6564(3) 0.2664(2) 0.17747(14) 0.0589(9) Uani 1 1 d . . . . .
H9 H 0.6939 0.3147 0.1769 0.071 Uiso 1 1 calc R . . . .
C10 C 0.6555(3) 0.2153(3) 0.22981(16) 0.0726(11) Uani 1 1 d . . . . .
H10 H 0.6932 0.2281 0.2645 0.087 Uiso 1 1 calc R . . . .
C11 C 0.6000(4) 0.1460(3) 0.23145(19) 0.0856(14) Uani 1 1 d . . . . .
H11 H 0.5986 0.1117 0.2676 0.103 Uiso 1 1 calc R . . . .
C12 C 0.5472(4) 0.1268(3) 0.18149(19) 0.0844(14) Uani 1 1 d . . . . .
H12 H 0.5098 0.0785 0.1825 0.101 Uiso 1 1 calc R . . . .
C13 C 0.5477(3) 0.1776(2) 0.12887(17) 0.0671(10) Uani 1 1 d . . . . .
H13 H 0.5097 0.1642 0.0944 0.081 Uiso 1 1 calc R . . . .
C14 C 0.6389(2) 0.57028(19) 0.17231(13) 0.0471(7) Uani 1 1 d . . . . .
H14 H 0.5742 0.5655 0.1864 0.056 Uiso 1 1 calc R . . . .
C15 C 0.7006(3) 0.5531(2) 0.22861(12) 0.0583(8) Uani 1 1 d . . . . .
H15A H 0.6876 0.4974 0.2452 0.087 Uiso 1 1 calc GR . . . .
H15B H 0.6892 0.5949 0.2610 0.087 Uiso 1 1 calc GR . . . .
H15C H 0.7645 0.5560 0.2156 0.087 Uiso 1 1 calc GR . . . .
C16 C 0.6539(2) 0.6586(2) 0.14807(13) 0.0436(7) Uani 1 1 d . . . . .
C17 C 0.6880(2) 0.6767(2) 0.08911(14) 0.0510(8) Uani 1 1 d . . . . .
H17 H 0.6996 0.6324 0.0608 0.061 Uiso 1 1 calc R . . . .
C18 C 0.7052(3) 0.7577(2) 0.07097(16) 0.0595(8) Uani 1 1 d . . . . .
H18 H 0.7301 0.7683 0.0308 0.071 Uiso 1 1 calc R . . . .
C19 C 0.6869(3) 0.8234(2) 0.11029(17) 0.0604(9) Uani 1 1 d . . . . .
H19 H 0.6997 0.8791 0.0979 0.073 Uiso 1 1 calc R . . . .
C20 C 0.6495(3) 0.8070(2) 0.16801(17) 0.0617(9) Uani 1 1 d . . . . .
H20 H 0.6348 0.8518 0.1951 0.074 Uiso 1 1 calc R . . . .
C21 C 0.6335(3) 0.7263(2) 0.18661(14) 0.0549(8) Uani 1 1 d . . . . .
H21 H 0.6080 0.7163 0.2266 0.066 Uiso 1 1 calc R . . . .
C22 C 0.8423(2) 0.58555(17) -0.02134(12) 0.0403(6) Uani 1 1 d . . . . .
C23 C 0.8818(2) 0.64166(18) -0.07424(13) 0.0456(7) Uani 1 1 d . . . . .
C24 C 0.9490(3) 0.7095(2) -0.05435(15) 0.0587(9) Uani 1 1 d . . . . .
H24A H 0.9196 0.7470 -0.0244 0.088 Uiso 1 1 calc GR . . . .
H24B H 0.9682 0.7415 -0.0910 0.088 Uiso 1 1 calc GR . . . .
H24C H 1.0024 0.6836 -0.0349 0.088 Uiso 1 1 calc GR . . . .
C25 C 0.9332(3) 0.5849(2) -0.12115(15) 0.0567(8) Uani 1 1 d . . . . .
H25A H 0.9905 0.5662 -0.1025 0.085 Uiso 1 1 calc GR . . . .
H25B H 0.9460 0.6164 -0.1593 0.085 Uiso 1 1 calc GR . . . .
H25C H 0.8954 0.5364 -0.1313 0.085 Uiso 1 1 calc GR . . . .
C26 C 0.8031(3) 0.6891(2) -0.10736(15) 0.0569(9) Uani 1 1 d . . . . .
H26A H 0.7781 0.6541 -0.1407 0.085 Uiso 1 1 calc GR . . . .
H26B H 0.8266 0.7411 -0.1252 0.085 Uiso 1 1 calc GR . . . .
H26C H 0.7552 0.7018 -0.0771 0.085 Uiso 1 1 calc GR . . . .
C27 C 0.7248(3) 0.51864(18) -0.09087(12) 0.0447(7) Uani 1 1 d . . . . .
H27 H 0.7663 0.5368 -0.1252 0.054 Uiso 1 1 calc R . . . .
C28 C 0.7088(3) 0.42451(19) -0.09684(14) 0.0569(8) Uani 1 1 d . . . . .
H28A H 0.7669 0.3950 -0.0924 0.085 Uiso 1 1 calc GR . . . .
H28B H 0.6826 0.4122 -0.1378 0.085 Uiso 1 1 calc GR . . . .
H28C H 0.6668 0.4061 -0.0641 0.085 Uiso 1 1 calc GR . . . .
C29 C 0.6340(2) 0.56281(19) -0.09864(12) 0.0457(7) Uani 1 1 d . . . . .
C30 C 0.5736(3) 0.5745(2) -0.04943(13) 0.0536(8) Uani 1 1 d . . . . .
H30 H 0.5902 0.5568 -0.0087 0.064 Uiso 1 1 calc R . . . .
C31 C 0.4897(3) 0.6117(2) -0.05907(17) 0.0604(8) Uani 1 1 d . . . . .
H31 H 0.4493 0.6190 -0.0250 0.073 Uiso 1 1 calc R . . . .
C32 C 0.4642(3) 0.6382(3) -0.11814(18) 0.0658(9) Uani 1 1 d . . . . .
H32 H 0.4070 0.6643 -0.1246 0.079 Uiso 1 1 calc R . . . .
C33 C 0.5232(3) 0.6261(3) -0.16740(17) 0.0681(10) Uani 1 1 d . . . . .
H33 H 0.5065 0.6439 -0.2081 0.082 Uiso 1 1 calc R . . . .
C34 C 0.6066(3) 0.5882(2) -0.15764(15) 0.0584(9) Uani 1 1 d . . . . .
H34 H 0.6460 0.5792 -0.1921 0.070 Uiso 1 1 calc R . . . .
C35 C 0.9466(2) 0.62395(18) 0.06830(15) 0.0482(7) Uani 1 1 d . . . . .
H35 H 0.9442 0.6833 0.0540 0.058 Uiso 1 1 calc R . . . .
C36 C 0.9272(3) 0.6219(3) 0.13862(15) 0.0631(9) Uani 1 1 d . . . . .
H36A H 0.8672 0.6463 0.1467 0.095 Uiso 1 1 calc GR . . . .
H36B H 0.9738 0.6542 0.1607 0.095 Uiso 1 1 calc GR . . . .
H36C H 0.9282 0.5640 0.1533 0.095 Uiso 1 1 calc GR . . . .
C37 C 1.0412(2) 0.59001(19) 0.05468(15) 0.0514(8) Uani 1 1 d . . . . .
C38 C 1.0558(3) 0.5203(2) 0.01750(17) 0.0578(8) Uani 1 1 d . . . . .
H38 H 1.0050 0.4916 0.0004 0.069 Uiso 1 1 calc R . . . .
C39 C 1.1430(3) 0.4917(2) 0.0048(2) 0.0684(10) Uani 1 1 d . . . . .
H39 H 1.1512 0.4444 -0.0214 0.082 Uiso 1 1 calc R . . . .
C40 C 1.2173(3) 0.5310(2) 0.0297(2) 0.0784(11) Uani 1 1 d . . . . .
H40 H 1.2770 0.5109 0.0216 0.094 Uiso 1 1 calc R . . . .
C41 C 1.2043(3) 0.6005(2) 0.0670(2) 0.0783(11) Uani 1 1 d . . . . .
H41 H 1.2554 0.6281 0.0846 0.094 Uiso 1 1 calc R . . . .
C42 C 1.1178(3) 0.6300(2) 0.07885(18) 0.0640(9) Uani 1 1 d . . . . .
H42 H 1.1103 0.6783 0.1039 0.077 Uiso 1 1 calc R . . . .
C43A C 0.9161(17) 0.1290(14) 0.0943(13) 0.079(5) Uani 0.5 1 d . . P B 1
H43A H 0.9658 0.0889 0.0857 0.095 Uiso 0.5 1 calc R . P B 1
H43B H 0.8946 0.1527 0.0543 0.095 Uiso 0.5 1 calc R . P B 1
C44A C 0.841(2) 0.0882(19) 0.1283(11) 0.104(6) Uani 0.5 1 d . . P B 1
H44A H 0.8320 0.0303 0.1133 0.124 Uiso 0.5 1 calc R . P B 1
H44B H 0.7832 0.1194 0.1222 0.124 Uiso 0.5 1 calc R . P B 1
C45A C 0.8692(18) 0.089(2) 0.199(2) 0.153(13) Uani 0.5 1 d . . P B 1
H45A H 0.8158 0.0818 0.2272 0.184 Uiso 0.5 1 calc R . P B 1
H45B H 0.9144 0.0444 0.2087 0.184 Uiso 0.5 1 calc R . P B 1
C46A C 0.9083(14) 0.1705(16) 0.2048(9) 0.115(6) Uani 0.5 1 d . . P B 1
H46A H 0.9584 0.1705 0.2357 0.138 Uiso 0.5 1 calc R . P B 1
H46B H 0.8617 0.2113 0.2183 0.138 Uiso 0.5 1 calc R . P B 1
C47A C 1.102(3) 0.4143(19) 0.1693(15) 0.077(6) Uani 0.5 1 d . U P A 1
H47A H 1.0535 0.4475 0.1899 0.093 Uiso 0.5 1 calc R . P A 1
H47B H 1.1225 0.4434 0.1311 0.093 Uiso 0.5 1 calc R . P A 1
C48A C 1.185(2) 0.394(2) 0.2162(12) 0.080(4) Uani 0.5 1 d . U P A 1
H48A H 1.1645 0.3789 0.2587 0.096 Uiso 0.5 1 calc R . P A 1
H48B H 1.2310 0.4389 0.2179 0.096 Uiso 0.5 1 calc R . P A 1
C49A C 1.2204(12) 0.3109(10) 0.1753(9) 0.105(4) Uani 0.5 1 d . U P A 1
H49A H 1.2479 0.3276 0.1350 0.126 Uiso 0.5 1 calc R . P A 1
H49B H 1.2645 0.2768 0.1991 0.126 Uiso 0.5 1 calc R . P A 1
C50A C 1.1400(9) 0.2703(8) 0.1671(8) 0.109(4) Uani 0.5 1 d . U P A 1
H50A H 1.1242 0.2369 0.2044 0.131 Uiso 0.5 1 calc R . P A 1
H50B H 1.1427 0.2330 0.1303 0.131 Uiso 0.5 1 calc R . P A 1
C43B C 0.909(3) 0.1322(19) 0.1026(15) 0.118(8) Uani 0.5 1 d . U P B 2
H43C H 0.9569 0.0979 0.0829 0.142 Uiso 0.5 1 calc R . P B 2
H43D H 0.8696 0.1554 0.0693 0.142 Uiso 0.5 1 calc R . P B 2
C44B C 0.853(2) 0.080(2) 0.1470(13) 0.116(6) Uani 0.5 1 d . U P B 2
H44C H 0.7896 0.1004 0.1509 0.139 Uiso 0.5 1 calc R . P B 2
H44D H 0.8519 0.0201 0.1346 0.139 Uiso 0.5 1 calc R . P B 2
C45B C 0.904(2) 0.093(2) 0.2024(13) 0.119(5) Uani 0.5 1 d . U P B 2
H45C H 0.9447 0.0448 0.2099 0.143 Uiso 0.5 1 calc R . P B 2
H45D H 0.8622 0.0980 0.2385 0.143 Uiso 0.5 1 calc R . P B 2
C46B C 0.9581(14) 0.1700(13) 0.1955(8) 0.104(5) Uani 0.5 1 d . U P B 2
H46C H 0.9362 0.2136 0.2247 0.125 Uiso 0.5 1 calc R . P B 2
H46D H 1.0232 0.1590 0.2042 0.125 Uiso 0.5 1 calc R . P B 2
C47B C 1.114(2) 0.4207(15) 0.1765(13) 0.061(5) Uani 0.5 1 d . . P A 2
H47C H 1.1135 0.4718 0.1505 0.074 Uiso 0.5 1 calc R . P A 2
H47D H 1.0714 0.4288 0.2118 0.074 Uiso 0.5 1 calc R . P A 2
C48B C 1.201(2) 0.405(2) 0.1983(13) 0.107(8) Uani 0.5 1 d . . P A 2
H48C H 1.2101 0.4318 0.2393 0.129 Uiso 0.5 1 calc R . P A 2
H48D H 1.2467 0.4263 0.1687 0.129 Uiso 0.5 1 calc R . P A 2
C49B C 1.2077(12) 0.3096(10) 0.2041(5) 0.092(5) Uani 0.5 1 d . . P A 2
H49C H 1.1689 0.2859 0.2375 0.110 Uiso 0.5 1 calc R . P A 2
H49D H 1.2711 0.2891 0.2079 0.110 Uiso 0.5 1 calc R . P A 2
C50B C 1.1659(8) 0.2991(6) 0.1357(4) 0.069(2) Uani 0.5 1 d . . P A 2
H50C H 1.2078 0.3222 0.1039 0.082 Uiso 0.5 1 calc R . P A 2
H50D H 1.1547 0.2395 0.1262 0.082 Uiso 0.5 1 calc R . P A 2
Li Li 0.9610(5) 0.3109(4) 0.1157(3) 0.0697(17) Uani 1 1 d . . . . .

loop_
_atom_site_aniso_label
_atom_site_aniso_U_11
_atom_site_aniso_U_22
_atom_site_aniso_U_33
_atom_site_aniso_U_23
_atom_site_aniso_U_13
_atom_site_aniso_U_12
Sm 0.04979(8) 0.04206(7) 0.03137(6) 0.00206(6) 0.00347(6) -0.00024(7)
Cl1 0.0653(5) 0.0660(5) 0.0391(4) 0.0021(3) -0.0063(3) 0.0043(4)
Cl2 0.0726(6) 0.0516(4) 0.0491(4) -0.0019(3) 0.0081(4) 0.0094(4)
O1 0.169(4) 0.0549(17) 0.0713(19) -0.0016(14) -0.031(2) 0.003(2)
O2A 0.066(6) 0.076(7) 0.085(9) -0.037(8) -0.029(8) 0.031(5)
O2B 0.083(7) 0.093(6) 0.050(6) -0.015(6) -0.019(6) 0.021(5)
N1 0.0562(15) 0.0451(13) 0.0395(13) -0.0028(10) 0.0055(11) -0.0081(12)
N2 0.0508(15) 0.0472(14) 0.0366(12) -0.0060(10) 0.0038(10) -0.0008(12)
N3 0.0511(15) 0.0451(13) 0.0292(10) 0.0000(9) -0.0022(9) -0.0058(13)
N4 0.0476(15) 0.0434(12) 0.0374(11) 0.0011(9) -0.0024(10) -0.0032(11)
C1 0.0542(17) 0.0491(17) 0.0301(11) 0.0036(12) 0.0018(11) -0.0012(15)
C2 0.0485(17) 0.067(2) 0.0439(14) 0.0024(15) -0.0006(12) -0.0018(18)
C3 0.059(2) 0.073(2) 0.0517(18) 0.0089(16) 0.0115(15) -0.0028(18)
C4 0.057(2) 0.082(3) 0.0468(16) 0.0059(17) 0.0017(14) 0.0086(19)
C5 0.059(2) 0.087(3) 0.085(3) -0.011(2) -0.010(2) -0.008(2)
C6 0.073(2) 0.0466(15) 0.0410(14) -0.0037(15) 0.0002(16) -0.0125(15)
C7 0.132(4) 0.0451(18) 0.059(2) -0.0043(16) 0.033(2) -0.011(2)
C8 0.062(2) 0.0507(18) 0.0420(15) -0.0025(13) 0.0054(14) -0.0101(16)
C9 0.075(3) 0.058(2) 0.0442(17) -0.0025(14) 0.0010(16) -0.0135(19)
C10 0.097(3) 0.078(3) 0.0424(18) 0.0023(17) -0.0050(18) -0.019(2)
C11 0.127(4) 0.075(3) 0.054(2) 0.014(2) 0.007(2) -0.022(3)
C12 0.112(4) 0.076(3) 0.066(2) 0.010(2) 0.006(2) -0.042(3)
C13 0.082(3) 0.066(2) 0.0535(19) 0.0031(16) -0.0023(18) -0.029(2)
C14 0.0512(18) 0.0517(18) 0.0383(14) -0.0059(12) 0.0038(13) 0.0023(14)
C15 0.077(2) 0.0622(19) 0.0360(13) -0.0038(14) -0.0031(13) 0.009(2)
C16 0.0420(16) 0.0524(17) 0.0363(14) -0.0038(12) -0.0018(12) 0.0036(14)
C17 0.055(2) 0.0534(18) 0.0451(15) -0.0028(13) 0.0047(13) 0.0103(15)
C18 0.063(2) 0.0600(18) 0.0554(17) 0.0076(15) 0.0058(18) 0.0084(17)
C19 0.061(2) 0.0497(18) 0.070(2) 0.0020(16) -0.0090(16) 0.0022(16)
C20 0.073(3) 0.0509(19) 0.061(2) -0.0141(16) -0.0045(18) 0.0053(19)
C21 0.064(2) 0.059(2) 0.0415(15) -0.0087(14) 0.0015(15) 0.0041(17)
C22 0.0489(17) 0.0370(14) 0.0351(13) -0.0005(11) 0.0030(12) 0.0022(13)
C23 0.0557(17) 0.0429(15) 0.0382(14) 0.0023(12) 0.0051(12) -0.0022(13)
C24 0.073(2) 0.0533(18) 0.0501(19) 0.0075(14) 0.0025(16) -0.0144(17)
C25 0.059(2) 0.063(2) 0.0479(17) -0.0051(15) 0.0129(15) -0.0023(17)
C26 0.072(3) 0.0509(17) 0.0478(16) 0.0123(13) 0.0000(15) 0.0013(17)
C27 0.0552(19) 0.0499(15) 0.0290(11) -0.0011(10) 0.0026(13) -0.0027(15)
C28 0.070(2) 0.0511(16) 0.0492(16) -0.0069(13) -0.0091(17) -0.0022(18)
C29 0.0544(18) 0.0478(18) 0.0348(13) -0.0007(12) -0.0025(12) -0.0038(14)
C30 0.066(2) 0.0572(18) 0.0375(15) -0.0010(12) -0.0003(13) 0.0030(16)
C31 0.064(2) 0.0611(19) 0.0558(18) -0.0024(17) 0.0009(17) 0.0095(17)
C32 0.062(2) 0.061(2) 0.074(2) 0.0033(19) -0.0106(18) 0.0040(19)
C33 0.070(3) 0.082(3) 0.0519(18) 0.0115(18) -0.0142(17) 0.001(2)
C34 0.061(2) 0.076(2) 0.0382(15) 0.0012(15) -0.0040(14) -0.0015(18)
C35 0.0588(18) 0.0430(15) 0.0430(14) 0.0003(14) -0.0056(15) -0.0058(13)
C36 0.075(2) 0.068(2) 0.0458(17) -0.0030(16) -0.0090(16) -0.013(2)
C37 0.0569(19) 0.0430(16) 0.0543(19) 0.0098(14) -0.0124(15) -0.0069(14)
C38 0.056(2) 0.0499(19) 0.068(2) 0.0046(15) -0.0077(16) -0.0034(16)
C39 0.065(2) 0.0503(19) 0.090(3) 0.0073(18) -0.005(2) 0.0043(19)
C40 0.055(2) 0.060(2) 0.121(3) 0.021(2) -0.016(2) 0.006(2)
C41 0.060(2) 0.062(2) 0.113(3) 0.013(2) -0.030(3) -0.0111(19)
C42 0.063(2) 0.0495(18) 0.080(2) 0.0069(17) -0.0206(17) -0.0079(17)
C43A 0.096(9) 0.049(8) 0.093(10) -0.030(8) -0.007(8) 0.011(7)
C44A 0.123(12) 0.074(9) 0.114(18) 0.018(11) -0.019(11) 0.015(8)
C45A 0.142(19) 0.111(16) 0.21(3) 0.068(16) 0.04(2) 0.030(16)
C46A 0.161(18) 0.122(13) 0.061(8) 0.014(7) -0.006(10) 0.008(14)
C47A 0.064(9) 0.079(10) 0.089(11) -0.001(9) -0.004(9) -0.009(7)
C48A 0.071(9) 0.089(9) 0.080(7) -0.017(6) -0.005(5) 0.004(7)
C49A 0.078(6) 0.097(7) 0.140(9) -0.021(9) -0.012(9) 0.026(6)
C50A 0.087(7) 0.086(8) 0.153(10) -0.008(7) -0.011(8) 0.036(6)
C43B 0.175(17) 0.084(12) 0.097(11) 0.026(10) -0.001(11) 0.013(13)
C44B 0.176(15) 0.079(9) 0.093(10) 0.014(8) -0.004(10) 0.006(10)
C45B 0.176(15) 0.091(9) 0.091(8) 0.023(7) 0.004(9) -0.001(10)
C46B 0.165(15) 0.080(7) 0.068(7) 0.026(5) 0.005(9) -0.008(10)
C47B 0.074(13) 0.045(6) 0.065(7) -0.002(5) -0.021(7) 0.005(7)
C48B 0.067(12) 0.096(12) 0.16(3) -0.016(15) -0.022(13) 0.004(9)
C49B 0.104(11) 0.112(8) 0.059(5) -0.016(6) -0.030(7) 0.044(8)
C50B 0.080(7) 0.060(5) 0.066(5) -0.013(4) -0.001(5) 0.013(5)
Li 0.077(4) 0.064(4) 0.069(4) -0.006(3) -0.015(3) 0.011(3)

loop_
_atom_type_symbol
_atom_type_description
_atom_type_scat_dispersion_real
_atom_type_scat_dispersion_imag
_atom_type_scat_source
C C 0.0033 0.0016 'International Tables Vol C Tables 4.2.6.8 and 6.1.1.4'
H H 0.0000 0.0000 'International Tables Vol C Tables 4.2.6.8 and 6.1.1.4'
Cl Cl 0.1484 0.1585 'International Tables Vol C Tables 4.2.6.8 and 6.1.1.4'
Li Li -0.0003 0.0001 'International Tables Vol C Tables 4.2.6.8 and 6.1.1.4'
N N 0.0061 0.0033 'International Tables Vol C Tables 4.2.6.8 and 6.1.1.4'
O O 0.0106 0.0060 'International Tables Vol C Tables 4.2.6.8 and 6.1.1.4'
Sm Sm -0.1638 3.4418 'International Tables Vol C Tables 4.2.6.8 and 6.1.1.4'

loop_
_geom_angle_atom_site_label_1
_geom_angle_atom_site_label_2
_geom_angle_atom_site_label_3
_geom_angle
Cl1 Sm Cl2 80.58(3)
Cl1 Sm C1 95.87(6)
Cl1 Sm C22 129.52(6)
Cl1 Sm Li 40.11(11)
Cl2 Sm C1 132.88(6)
Cl2 Sm C22 93.31(6)
Cl2 Sm Li 40.52(11)
N1 Sm Cl1 98.57(6)
N1 Sm Cl2 106.18(6)
N1 Sm N2 54.46(8)
N1 Sm N3 104.60(8)
N1 Sm N4 150.61(9)
N1 Sm C1 27.36(8)
N1 Sm C22 130.72(9)
N1 Sm Li 107.67(13)
N2 Sm Cl1 89.83(6)
N2 Sm Cl2 157.06(6)
N2 Sm N4 105.91(8)
N2 Sm C1 27.15(8)
N2 Sm C22 108.71(8)
N2 Sm Li 127.43(13)
N3 Sm Cl1 156.74(6)
N3 Sm Cl2 94.71(6)
N3 Sm N2 101.90(8)
N3 Sm N4 54.29(8)
N3 Sm C1 103.74(8)
N3 Sm C22 27.47(8)
N3 Sm Li 130.43(13)
N4 Sm Cl1 103.35(6)
N4 Sm Cl2 96.60(6)
N4 Sm C1 129.38(9)
N4 Sm C22 27.13(8)
N4 Sm Li 101.70(13)
C1 Sm C22 122.05(8)
C1 Sm Li 121.97(13)
C22 Sm Li 115.94(13)
Li Cl1 Sm 90.97(16)
Li Cl2 Sm 90.16(17)
C43A O1 C46A 106.4(15)
C43A O1 Li 126.5(12)
C46A O1 Li 118.2(10)
C43B O1 Li 129.9(14)
C46B O1 C43B 109.9(17)
C46B O1 Li 118.9(9)
C47A O2A C50A 117(2)
C47A O2A Li 123.3(19)
C50A O2A Li 118.5(14)
C47B O2B Li 126.4(18)
C50B O2B C47B 100.5(19)
C50B O2B Li 131.4(18)
C1 N1 Sm 97.43(18)
C1 N1 C6 126.4(3)
C6 N1 Sm 134.1(2)
C1 N2 Sm 96.76(18)
C1 N2 C14 125.4(3)
C14 N2 Sm 136.9(2)
C22 N3 Sm 97.39(15)
C22 N3 C27 125.8(2)
C27 N3 Sm 133.82(18)
C22 N4 Sm 96.89(18)
C22 N4 C35 128.9(3)
C35 N4 Sm 133.78(18)
N1 C1 Sm 55.21(15)
N1 C1 C2 126.5(3)
N2 C1 Sm 56.09(15)
N2 C1 N1 111.2(3)
N2 C1 C2 122.2(3)
C2 C1 Sm 172.8(2)
C3 C2 C1 110.1(3)
C4 C2 C1 109.1(3)
C4 C2 C3 112.2(3)
C4 C2 C5 103.5(3)
C5 C2 C1 115.5(3)
C5 C2 C3 106.4(3)
C2 C3 H3A 109.5
C2 C3 H3B 109.5
C2 C3 H3C 109.5
H3A C3 H3B 109.5
H3A C3 H3C 109.5
H3B C3 H3C 109.5
C2 C4 H4A 109.5
C2 C4 H4B 109.5
C2 C4 H4C 109.5
H4A C4 H4B 109.5
H4A C4 H4C 109.5
H4B C4 H4C 109.5
C2 C5 H5A 109.5
C2 C5 H5B 109.5
C2 C5 H5C 109.5
H5A C5 H5B 109.5
H5A C5 H5C 109.5
H5B C5 H5C 109.5
N1 C6 H6 109.2
N1 C6 C7 108.4(3)
N1 C6 C8 113.4(3)
C7 C6 H6 109.2
C7 C6 C8 107.2(3)
C8 C6 H6 109.2
C6 C7 H7A 109.5
C6 C7 H7B 109.5
C6 C7 H7C 109.5
H7A C7 H7B 109.5
H7A C7 H7C 109.5
H7B C7 H7C 109.5
C9 C8 C6 121.9(3)
C9 C8 C13 118.4(3)
C13 C8 C6 119.6(3)
C8 C9 H9 119.7
C8 C9 C10 120.7(3)
C10 C9 H9 119.7
C9 C10 H10 120.0
C11 C10 C9 120.1(4)
C11 C10 H10 120.0
C10 C11 H11 120.0
C12 C11 C10 120.0(4)
C12 C11 H11 120.0
C11 C12 H12 119.8
C11 C12 C13 120.3(4)
C13 C12 H12 119.8
C8 C13 H13 119.8
C12 C13 C8 120.5(4)
C12 C13 H13 119.8
N2 C14 H14 108.1
N2 C14 C15 108.8(3)
N2 C14 C16 113.2(2)
C15 C14 H14 108.1
C16 C14 H14 108.1
C16 C14 C15 110.5(3)
C14 C15 H15A 109.5
C14 C15 H15B 109.5
C14 C15 H15C 109.5
H15A C15 H15B 109.5
H15A C15 H15C 109.5
H15B C15 H15C 109.5
C17 C16 C14 123.7(3)
C17 C16 C21 117.0(3)
C21 C16 C14 119.3(3)
C16 C17 H17 119.4
C18 C17 C16 121.2(3)
C18 C17 H17 119.4
C17 C18 H18 119.6
C19 C18 C17 120.8(3)
C19 C18 H18 119.6
C18 C19 H19 120.6
C18 C19 C20 118.8(3)
C20 C19 H19 120.6
C19 C20 H20 119.7
C21 C20 C19 120.6(3)
C21 C20 H20 119.7
C16 C21 H21 119.3
C20 C21 C16 121.5(3)
C20 C21 H21 119.3
N3 C22 Sm 55.14(13)
N3 C22 C23 122.2(2)
N4 C22 Sm 55.98(15)
N4 C22 N3 110.2(2)
N4 C22 C23 127.5(3)
C23 C22 Sm 169.16(19)
C24 C23 C22 116.6(2)
C24 C23 C25 106.4(3)
C24 C23 C26 105.1(3)
C25 C23 C22 108.3(2)
C25 C23 C26 110.6(3)
C26 C23 C22 109.8(3)
C23 C24 H24A 109.5
C23 C24 H24B 109.5
C23 C24 H24C 109.5
H24A C24 H24B 109.5
H24A C24 H24C 109.5
H24B C24 H24C 109.5
C23 C25 H25A 109.5
C23 C25 H25B 109.5
C23 C25 H25C 109.5
H25A C25 H25B 109.5
H25A C25 H25C 109.5
H25B C25 H25C 109.5
C23 C26 H26A 109.5
C23 C26 H26B 109.5
C23 C26 H26C 109.5
H26A C26 H26B 109.5
H26A C26 H26C 109.5
H26B C26 H26C 109.5
N3 C27 H27 108.6
N3 C27 C28 107.8(2)
N3 C27 C29 114.7(2)
C28 C27 H27 108.6
C29 C27 H27 108.6
C29 C27 C28 108.4(3)
C27 C28 H28A 109.5
C27 C28 H28B 109.5
C27 C28 H28C 109.5
H28A C28 H28B 109.5
H28A C28 H28C 109.5
H28B C28 H28C 109.5
C30 C29 C27 122.6(3)
C34 C29 C27 119.4(3)
C34 C29 C30 117.8(3)
C29 C30 H30 119.6
C31 C30 C29 120.8(3)
C31 C30 H30 119.6
C30 C31 H31 119.7
C30 C31 C32 120.6(3)
C32 C31 H31 119.7
C31 C32 H32 120.4
C33 C32 C31 119.1(4)
C33 C32 H32 120.4
C32 C33 H33 120.0
C32 C33 C34 120.1(3)
C34 C33 H33 120.0
C29 C34 H34 119.2
C33 C34 C29 121.6(3)
C33 C34 H34 119.2
N4 C35 H35 108.3
N4 C35 C36 107.4(3)
N4 C35 C37 113.7(2)
C36 C35 H35 108.3
C37 C35 H35 108.3
C37 C35 C36 110.6(3)
C35 C36 H36A 109.5
C35 C36 H36B 109.5
C35 C36 H36C 109.5
H36A C36 H36B 109.5
H36A C36 H36C 109.5
H36B C36 H36C 109.5
C38 C37 C35 122.6(3)
C38 C37 C42 117.2(3)
C42 C37 C35 120.1(3)
C37 C38 H38 119.3
C39 C38 C37 121.4(4)
C39 C38 H38 119.3
C38 C39 H39 119.8
C40 C39 C38 120.5(4)
C40 C39 H39 119.8
C39 C40 H40 120.5
C39 C40 C41 119.1(4)
C41 C40 H40 120.5
C40 C41 H41 119.7
C42 C41 C40 120.6(4)
C42 C41 H41 119.7
C37 C42 H42 119.4
C41 C42 C37 121.2(4)
C41 C42 H42 119.4
O1 C43A H43A 110.9
O1 C43A H43B 110.9
O1 C43A C44A 104.3(18)
H43A C43A H43B 108.9
C44A C43A H43A 110.9
C44A C43A H43B 110.9
C43A C44A H44A 110.5
C43A C44A H44B 110.5
C43A C44A C45A 106(2)
H44A C44A H44B 108.7
C45A C44A H44A 110.5
C45A C44A H44B 110.5
C44A C45A H45A 111.6
C44A C45A H45B 111.6
H45A C45A H45B 109.4
C46A C45A C44A 101(2)
C46A C45A H45A 111.6
C46A C45A H45B 111.6
O1 C46A H46A 110.5
O1 C46A H46B 110.5
C45A C46A O1 106.4(19)
C45A C46A H46A 110.5
C45A C46A H46B 110.5
H46A C46A H46B 108.6
O2A C47A H47A 112.0
O2A C47A H47B 112.0
O2A C47A C48A 99(2)
H47A C47A H47B 109.7
C48A C47A H47A 112.0
C48A C47A H47B 112.0
C47A C48A H48A 112.9
C47A C48A H48B 112.9
C47A C48A C49A 94(2)
H48A C48A H48B 110.3
C49A C48A H48A 112.9
C49A C48A H48B 112.9
C48A C49A H49A 111.7
C48A C49A H49B 111.7
H49A C49A H49B 109.5
C50A C49A C48A 100.3(16)
C50A C49A H49A 111.7
C50A C49A H49B 111.7
O2A C50A H50A 111.0
O2A C50A H50B 111.0
C49A C50A O2A 104.0(15)
C49A C50A H50A 111.0
C49A C50A H50B 111.0
H50A C50A H50B 109.0
O1 C43B H43C 110.2
O1 C43B H43D 110.2
O1 C43B C44B 108(2)
H43C C43B H43D 108.5
C44B C43B H43C 110.2
C44B C43B H43D 110.2
C43B C44B H44C 112.0
C43B C44B H44D 112.0
H44C C44B H44D 109.7
C45B C44B C43B 99(3)
C45B C44B H44C 112.0
C45B C44B H44D 112.0
C44B C45B H45C 109.9
C44B C45B H45D 109.9
C44B C45B C46B 109(2)
H45C C45B H45D 108.3
C46B C45B H45C 109.9
C46B C45B H45D 109.9
O1 C46B C45B 105.7(17)
O1 C46B H46C 110.6
O1 C46B H46D 110.6
C45B C46B H46C 110.6
C45B C46B H46D 110.6
H46C C46B H46D 108.7
O2B C47B H47C 110.4
O2B C47B H47D 110.4
H47C C47B H47D 108.6
C48B C47B O2B 107(2)
C48B C47B H47C 110.4
C48B C47B H47D 110.4
C47B C48B H48C 110.5
C47B C48B H48D 110.5
C47B C48B C49B 106(2)
H48C C48B H48D 108.7
C49B C48B H48C 110.5
C49B C48B H48D 110.5
C48B C49B H49C 113.6
C48B C49B H49D 113.6
C48B C49B C50B 90.2(15)
H49C C49B H49D 110.9
C50B C49B H49C 113.6
C50B C49B H49D 113.6
O2B C50B C49B 105.0(10)
O2B C50B H50C 110.7
O2B C50B H50D 110.7
C49B C50B H50C 110.7
C49B C50B H50D 110.7
H50C C50B H50D 108.8
Cl1 Li Sm 48.92(12)
Cl1 Li Cl2 98.2(2)
Cl2 Li Sm 49.32(12)
O1 Li Sm 127.1(3)
O1 Li Cl1 113.9(4)
O1 Li Cl2 110.4(3)
O1 Li O2A 101.5(7)
O1 Li O2B 108.0(8)
O2A Li Sm 128.0(7)
O2A Li Cl1 98.4(6)
O2A Li Cl2 133.8(6)
O2B Li Sm 124.6(8)
O2B Li Cl1 106.2(7)
O2B Li Cl2 120.1(6)

loop_
_geom_bond_atom_site_label_1
_geom_bond_atom_site_label_2
_geom_bond_distance
Sm Cl1 2.7440(8)
Sm Cl2 2.7602(8)
Sm N1 2.414(3)
Sm N2 2.436(2)
Sm N3 2.414(2)
Sm N4 2.436(2)
Sm C1 2.915(3)
Sm C22 2.918(3)
Sm Li 3.639(7)
Cl1 Li 2.345(7)
Cl2 Li 2.365(7)
O1 C43A 1.451(18)
O1 C46A 1.625(18)
O1 C43B 1.35(3)
O1 C46B 1.346(18)
O1 Li 1.928(8)
O2A C47A 1.33(4)
O2A C50A 1.45(2)
O2A Li 1.94(2)
O2B C47B 1.56(4)
O2B C50B 1.39(2)
O2B Li 1.95(3)
N1 C1 1.351(4)
N1 C6 1.471(4)
N2 C1 1.339(4)
N2 C14 1.471(4)
N3 C22 1.357(4)
N3 C27 1.474(3)
N4 C22 1.340(4)
N4 C35 1.469(4)
C1 C2 1.558(4)
C2 C3 1.548(4)
C2 C4 1.541(5)
C2 C5 1.542(5)
C3 H3A 0.9800
C3 H3B 0.9800
C3 H3C 0.9800
C4 H4A 0.9800
C4 H4B 0.9800
C4 H4C 0.9800
C5 H5A 0.9800
C5 H5B 0.9800
C5 H5C 0.9800
C6 H6 1.0000
C6 C7 1.520(5)
C6 C8 1.530(5)
C7 H7A 0.9800
C7 H7B 0.9800
C7 H7C 0.9800
C8 C9 1.378(5)
C8 C13 1.392(5)
C9 H9 0.9500
C9 C10 1.390(5)
C10 H10 0.9500
C10 C11 1.379(6)
C11 H11 0.9500
C11 C12 1.358(6)
C12 H12 0.9500
C12 C13 1.391(5)
C13 H13 0.9500
C14 H14 1.0000
C14 C15 1.535(4)
C14 C16 1.525(4)
C15 H15A 0.9800
C15 H15B 0.9800
C15 H15C 0.9800
C16 C17 1.390(4)
C16 C21 1.396(4)
C17 H17 0.9500
C17 C18 1.379(5)
C18 H18 0.9500
C18 C19 1.376(5)
C19 H19 0.9500
C19 C20 1.379(5)
C20 H20 0.9500
C20 C21 1.374(5)
C21 H21 0.9500
C22 C23 1.559(4)
C23 C24 1.530(5)
C23 C25 1.552(4)
C23 C26 1.554(5)
C24 H24A 0.9800
C24 H24B 0.9800
C24 H24C 0.9800
C25 H25A 0.9800
C25 H25B 0.9800
C25 H25C 0.9800
C26 H26A 0.9800
C26 H26B 0.9800
C26 H26C 0.9800
C27 H27 1.0000
C27 C28 1.532(4)
C27 C29 1.519(5)
C28 H28A 0.9800
C28 H28B 0.9800
C28 H28C 0.9800
C29 C30 1.391(4)
C29 C34 1.389(4)
C30 H30 0.9500
C30 C31 1.385(5)
C31 H31 0.9500
C31 C32 1.388(5)
C32 H32 0.9500
C32 C33 1.380(6)
C33 H33 0.9500
C33 C34 1.384(6)
C34 H34 0.9500
C35 H35 1.0000
C35 C36 1.535(5)
C35 C37 1.520(5)
C36 H36A 0.9800
C36 H36B 0.9800
C36 H36C 0.9800
C37 C38 1.390(5)
C37 C42 1.395(5)
C38 H38 0.9500
C38 C39 1.387(6)
C39 H39 0.9500
C39 C40 1.370(6)
C40 H40 0.9500
C40 C41 1.384(6)
C41 H41 0.9500
C41 C42 1.380(6)
C42 H42 0.9500
C43A H43A 0.9900
C43A H43B 0.9900
C43A C44A 1.48(4)
C44A H44A 0.9900
C44A H44B 0.9900
C44A C45A 1.58(4)
C45A H45A 0.9900
C45A H45B 0.9900
C45A C46A 1.44(4)
C46A H46A 0.9900
C46A H46B 0.9900
C47A H47A 0.9900
C47A H47B 0.9900
C47A C48A 1.62(5)
C48A H48A 0.9900
C48A H48B 0.9900
C48A C49A 1.67(3)
C49A H49A 0.9900
C49A H49B 0.9900
C49A C50A 1.36(2)
C50A H50A 0.9900
C50A H50B 0.9900
C43B H43C 0.9900
C43B H43D 0.9900
C43B C44B 1.52(5)
C44B H44C 0.9900
C44B H44D 0.9900
C44B C45B 1.42(4)
C45B H45C 0.9900
C45B H45D 0.9900
C45B C46B 1.48(4)
C46B H46C 0.9900
C46B H46D 0.9900
C47B H47C 0.9900
C47B H47D 0.9900
C47B C48B 1.38(4)
C48B H48C 0.9900
C48B H48D 0.9900
C48B C49B 1.54(4)
C49B H49C 0.9900
C49B H49D 0.9900
C49B C50B 1.601(14)
C50B H50C 0.9900
C50B H50D 0.9900

loop_
_geom_torsion_atom_site_label_1
_geom_torsion_atom_site_label_2
_geom_torsion_atom_site_label_3
_geom_torsion_atom_site_label_4
_geom_torsion
Sm N1 C1 N2 -4.1(2)
Sm N1 C1 C2 171.3(2)
Sm N1 C6 C7 -20.3(4)
Sm N1 C6 C8 98.7(3)
Sm N2 C1 N1 4.1(2)
Sm N2 C1 C2 -171.6(2)
Sm N2 C14 C15 -58.5(4)
Sm N2 C14 C16 64.7(4)
Sm N3 C22 N4 -10.5(2)
Sm N3 C22 C23 167.4(2)
Sm N3 C27 C28 -19.9(4)
Sm N3 C27 C29 100.9(3)
Sm N4 C22 N3 10.3(2)
Sm N4 C22 C23 -167.3(3)
Sm N4 C35 C36 -35.4(4)
Sm N4 C35 C37 87.3(3)
Sm C22 C23 C24 -119.8(11)
Sm C22 C23 C25 0.1(12)
Sm C22 C23 C26 120.9(11)
O1 C43A C44A C45A -37(3)
O1 C43B C44B C45B -30(3)
O2A C47A C48A C49A 40(2)
O2B C47B C48B C49B -29(3)
N1 C1 C2 C3 110.6(3)
N1 C1 C2 C4 -125.9(3)
N1 C1 C2 C5 -9.9(5)
N1 C6 C8 C9 -26.0(5)
N1 C6 C8 C13 158.1(3)
N2 C1 C2 C3 -74.4(4)
N2 C1 C2 C4 49.1(3)
N2 C1 C2 C5 165.1(3)
N2 C14 C16 C17 -5.9(4)
N2 C14 C16 C21 174.8(3)
N3 C22 C23 C24 167.6(3)
N3 C22 C23 C25 -72.4(3)
N3 C22 C23 C26 48.4(4)
N3 C27 C29 C30 -35.6(4)
N3 C27 C29 C34 148.6(3)
N4 C22 C23 C24 -14.9(4)
N4 C22 C23 C25 105.0(3)
N4 C22 C23 C26 -134.2(3)
N4 C35 C37 C38 -1.7(4)
N4 C35 C37 C42 177.1(3)
C1 N1 C6 C7 179.9(3)
C1 N1 C6 C8 -61.2(4)
C1 N2 C14 C15 107.6(3)
C1 N2 C14 C16 -129.2(3)
C6 N1 C1 Sm 165.6(3)
C6 N1 C1 N2 161.4(3)
C6 N1 C1 C2 -23.1(5)
C6 C8 C9 C10 -174.7(4)
C6 C8 C13 C12 174.9(4)
C7 C6 C8 C9 93.6(4)
C7 C6 C8 C13 -82.3(4)
C8 C9 C10 C11 -1.2(7)
C9 C8 C13 C12 -1.2(6)
C9 C10 C11 C12 1.1(8)
C10 C11 C12 C13 -1.1(8)
C11 C12 C13 C8 1.1(8)
C13 C8 C9 C10 1.2(6)
C14 N2 C1 Sm -170.5(3)
C14 N2 C1 N1 -166.4(3)
C14 N2 C1 C2 17.9(4)
C14 C16 C17 C18 -176.1(3)
C14 C16 C21 C20 177.1(3)
C15 C14 C16 C17 116.3(3)
C15 C14 C16 C21 -63.0(4)
C16 C17 C18 C19 -1.7(5)
C17 C16 C21 C20 -2.3(5)
C17 C18 C19 C20 -0.9(6)
C18 C19 C20 C21 1.9(6)
C19 C20 C21 C16 -0.2(6)
C21 C16 C17 C18 3.3(5)
C22 N3 C27 C28 135.7(3)
C22 N3 C27 C29 -103.4(3)
C22 N4 C35 C36 154.4(3)
C22 N4 C35 C37 -82.9(4)
C27 N3 C22 Sm -162.6(3)
C27 N3 C22 N4 -173.0(3)
C27 N3 C22 C23 4.8(4)
C27 C29 C30 C31 -177.0(3)
C27 C29 C34 C33 177.8(3)
C28 C27 C29 C30 84.9(3)
C28 C27 C29 C34 -90.9(3)
C29 C30 C31 C32 -0.2(5)
C30 C29 C34 C33 1.9(5)
C30 C31 C32 C33 0.8(6)
C31 C32 C33 C34 -0.1(6)
C32 C33 C34 C29 -1.3(6)
C34 C29 C30 C31 -1.2(5)
C35 N4 C22 Sm 172.9(3)
C35 N4 C22 N3 -176.8(3)
C35 N4 C22 C23 5.6(5)
C35 C37 C38 C39 178.6(3)
C35 C37 C42 C41 -179.8(4)
C36 C35 C37 C38 119.3(3)
C36 C35 C37 C42 -61.9(4)
C37 C38 C39 C40 1.2(6)
C38 C37 C42 C41 -1.0(5)
C38 C39 C40 C41 -1.0(6)
C39 C40 C41 C42 -0.2(6)
C40 C41 C42 C37 1.2(6)
C42 C37 C38 C39 -0.2(5)
C43A O1 C46A C45A 7(2)
C43A C44A C45A C46A 41(2)
C44A C45A C46A O1 -28(2)
C46A O1 C43A C44A 19(2)
C47A O2A C50A C49A -11(3)
C47A C48A C49A C50A -48(2)
C48A C49A C50A O2A 38(2)
C50A O2A C47A C48A -22(3)
C43B O1 C46B C45B -14(2)
C43B C44B C45B C46B 21(3)
C44B C45B C46B O1 -7(3)
C46B O1 C43B C44B 28(3)
C47B O2B C50B C49B 39.3(18)
C47B C48B C49B C50B 48(2)
C48B C49B C50B O2B -54.0(19)
C50B O2B C47B C48B -7(2)
Li O1 C43A C44A -127.5(16)
Li O1 C46A C45A 156.7(14)
Li O1 C43B C44B -138.4(18)
Li O1 C46B C45B 154.4(14)
Li O2A C47A C48A 168.1(13)
Li O2A C50A C49A 158.8(13)
Li O2B C47B C48B 159.3(18)
Li O2B C50B C49B -126.3(12)
